data_4348476
loop_
_publ_author_name
'Luo, Yang-Hui'
'Nihei, Masayuki'
'Wen, Gao-Ju'
'Sun, Bai-Wang'
'Oshio, Hiroki'

_publ_section_title
;
 Ambient-Temperature Spin-State Switching Achieved by Protonation of the
 Amino Group in [Fe(H2Bpz2)2(bipy-NH2)].
;
_journal_issue 16
_journal_name_full 'Inorganic chemistry'
_journal_page_first 8147
_journal_page_last 8152
_journal_paper_doi 10.1021/acs.inorgchem.6b01193
_journal_volume 55
_journal_year 2016
_chemical_formula_moiety 'C22 H26 B2 Fe N12, C H4 O'
_chemical_formula_sum 'C23 H30 B2 Fe N12 O'
_chemical_formula_weight 568.06
_space_group_crystal_system triclinic
_space_group_IT_number 2
_space_group_name_Hall '-P 1'
_space_group_name_H-M_alt 'P -1'
_atom_sites_solution_hydrogens mixed
_audit_creation_method SHELXL-2014
_cell_angle_alpha 89.149(2)
_cell_angle_beta 80.014(2)
_cell_angle_gamma 67.328(2)
_cell_formula_units_Z 2
_cell_length_a 10.4015(17)
_cell_length_b 11.5188(19)
_cell_length_c 12.280(2)
_cell_measurement_reflns_used 4938
_cell_measurement_temperature 296(2)
_cell_measurement_theta_max 27.53
_cell_measurement_theta_min 1.69
_cell_volume 1334.9(4)
_computing_structure_refinement 'SHELXL-2014 (Sheldrick, 2014)'
_diffrn_ambient_temperature 296(2)
_diffrn_measured_fraction_theta_full 0.948
_diffrn_measured_fraction_theta_max 0.976
_diffrn_measurement_device_type 'Rigaku SCXmini diffractometer'
_diffrn_measurement_method CCD_Profile_fitting
_diffrn_radiation_type MoK\a
_diffrn_radiation_wavelength 0.71073
_diffrn_reflns_av_R_equivalents 0.0149
_diffrn_reflns_av_unetI/netI 0.0335
_diffrn_reflns_Laue_measured_fraction_full 0.948
_diffrn_reflns_Laue_measured_fraction_max 0.976
_diffrn_reflns_limit_h_max 11
_diffrn_reflns_limit_h_min -12
_diffrn_reflns_limit_k_max 13
_diffrn_reflns_limit_k_min -13
_diffrn_reflns_limit_l_max 14
_diffrn_reflns_limit_l_min -13
_diffrn_reflns_number 6123
_diffrn_reflns_point_group_measured_fraction_full 0.948
_diffrn_reflns_point_group_measured_fraction_max 0.976
_diffrn_reflns_theta_full 25.242
_diffrn_reflns_theta_max 24.996
_diffrn_reflns_theta_min 1.687
_exptl_absorpt_coefficient_mu 0.607
_exptl_absorpt_correction_T_max 0.941
_exptl_absorpt_correction_T_min 0.930
_exptl_absorpt_correction_type multi-scan
_exptl_absorpt_process_details 'CrystalClear (Rigaku, 2005)'
_exptl_crystal_colour 'Light pink'
_exptl_crystal_density_diffrn 1.413
_exptl_crystal_description Block
_exptl_crystal_F_000 592
_exptl_crystal_size_max 0.2
_exptl_crystal_size_mid 0.1
_exptl_crystal_size_min 0.1
_refine_diff_density_max 0.348
_refine_diff_density_min -0.307
_refine_diff_density_rms 0.052
_refine_ls_extinction_method none
_refine_ls_goodness_of_fit_ref 1.006
_refine_ls_hydrogen_treatment mixed
_refine_ls_matrix_type full
_refine_ls_number_parameters 370
_refine_ls_number_reflns 4594
_refine_ls_number_restraints 0
_refine_ls_restrained_S_all 1.006
_refine_ls_R_factor_all 0.0430
_refine_ls_R_factor_gt 0.0332
_refine_ls_shift/su_max 0.063
_refine_ls_shift/su_mean 0.001
_refine_ls_structure_factor_coef Fsqd
_refine_ls_weighting_details 'w=1/[\s^2^(Fo^2^)+(0.0307P)^2^+1.1495P] where P=(Fo^2^+2Fc^2^)/3'
_refine_ls_weighting_scheme calc
_refine_ls_wR_factor_gt 0.0753
_refine_ls_wR_factor_ref 0.0785
_reflns_Friedel_coverage 0.000
_reflns_number_gt 3889
_reflns_number_total 4594
_reflns_threshold_expression 'I > 2\s(I)'
_cod_data_source_file ic6b01193_si_002.cif
_cod_data_source_block lyh030904
_cod_database_code 4348476
_shelx_space_group_comment
;
The symmetry employed for this shelxl refinement is uniquely defined
by the following loop, which should always be used as a source of
symmetry information in preference to the above space-group names.
They are only intended as comments.
;
_shelxl_version_number 2014-3

loop_
_space_group_symop_operation_xyz
'x, y, z'
'-x, -y, -z'

loop_
_atom_site_label
_atom_site_type_symbol
_atom_site_fract_x
_atom_site_fract_y
_atom_site_fract_z
_atom_site_U_iso_or_equiv
_atom_site_adp_type
_atom_site_occupancy
_atom_site_site_symmetry_order
_atom_site_calc_flag
_atom_site_refinement_flags_posn
_atom_site_refinement_flags_adp
Fe1 Fe 0.73177(3) 0.75398(3) 0.73694(3) 0.01492(9) Uani 1 1 d . .
N7 N 0.79063(17) 0.85622(16) 0.85280(15) 0.0172(4) Uani 1 1 d . .
C21 C 0.8505(2) 0.9110(2) 1.0052(2) 0.0270(5) Uani 1 1 d . .
H21 H 0.8625 0.9160 1.0781 0.032 Uiso 1 1 calc R U
N2 N 0.64342(17) 0.69674(16) 0.60850(14) 0.0161(4) Uani 1 1 d . .
N4 N 0.63084(17) 0.60150(16) 0.92813(15) 0.0168(4) Uani 1 1 d . .
N6 N 0.88540(17) 0.49268(16) 0.83633(15) 0.0177(4) Uani 1 1 d . .
N5 N 0.90537(17) 0.57757(17) 0.76336(15) 0.0185(4) Uani 1 1 d . .
C11 C 0.4897(2) 0.7981(2) 0.95291(18) 0.0186(5) Uani 1 1 d . .
H11 H 0.4443 0.8831 0.9415 0.022 Uiso 1 1 calc R U
C2 C 0.6507(2) 0.5517(2) 0.46629(18) 0.0190(5) Uani 1 1 d . .
H2 H 0.6913 0.4702 0.4340 0.023 Uiso 1 1 calc R U
C12 C 0.4596(2) 0.7415(2) 1.04874(19) 0.0209(5) Uani 1 1 d . .
H12 H 0.3923 0.7789 1.1118 0.025 Uiso 1 1 calc R U
C5 C 0.5343(2) 0.7866(2) 0.57083(17) 0.0151(4) Uani 1 1 d . .
C6 C 0.4747(2) 0.9103(2) 0.63463(17) 0.0153(4) Uani 1 1 d . .
C4 C 0.4823(2) 0.7652(2) 0.48069(18) 0.0177(5) Uani 1 1 d . .
H4 H 0.4081 0.8299 0.4570 0.021 Uiso 1 1 calc R U
C13 C 0.5520(2) 0.6171(2) 1.02953(18) 0.0197(5) Uani 1 1 d . .
H13 H 0.5585 0.5540 1.0791 0.024 Uiso 1 1 calc R U
C3 C 0.5411(2) 0.6458(2) 0.42443(17) 0.0179(5) Uani 1 1 d . .
C7 C 0.3499(2) 1.0059(2) 0.61996(19) 0.0216(5) Uani 1 1 d . .
H7 H 0.3007 0.9949 0.5672 0.026 Uiso 1 1 calc R U
C14 C 1.0036(2) 0.4336(2) 0.87827(19) 0.0216(5) Uani 1 1 d . .
H14 H 1.0153 0.3723 0.9300 0.026 Uiso 1 1 calc R U
C17 C 0.9802(2) 0.7065(2) 0.52899(18) 0.0214(5) Uani 1 1 d . .
H17 H 0.9709 0.6346 0.5045 0.026 Uiso 1 1 calc R U
C18 C 1.0890(2) 0.7445(2) 0.4846(2) 0.0268(5) Uani 1 1 d . .
H18 H 1.1630 0.7062 0.4257 0.032 Uiso 1 1 calc R U
C10 C 0.5002(2) 1.0312(2) 0.77005(18) 0.0177(5) Uani 1 1 d . .
H10 H 0.5519 1.0401 0.8217 0.021 Uiso 1 1 calc R U
C1 C 0.6970(2) 0.5821(2) 0.55581(18) 0.0186(5) Uani 1 1 d . .
H1 H 0.7706 0.5190 0.5817 0.022 Uiso 1 1 calc R U
C19 C 1.0626(2) 0.8512(2) 0.5474(2) 0.0258(5) Uani 1 1 d . .
H19 H 1.1180 0.8988 0.5388 0.031 Uiso 1 1 calc R U
C22 C 0.7919(2) 0.8377(2) 0.95997(18) 0.0192(5) Uani 1 1 d . .
H22 H 0.7578 0.7828 0.9994 0.023 Uiso 1 1 calc R U
C15 C 1.1045(2) 0.4785(2) 0.83220(19) 0.0230(5) Uani 1 1 d . .
H15 H 1.1963 0.4544 0.8456 0.028 Uiso 1 1 calc R U
C16 C 1.0385(2) 0.5677(2) 0.76129(19) 0.0207(5) Uani 1 1 d . .
H16 H 1.0810 0.6146 0.7179 0.025 Uiso 1 1 calc R U
C9 C 0.3786(2) 1.1314(2) 0.75986(18) 0.0190(5) Uani 1 1 d . .
H9 H 0.3504 1.2061 0.8024 0.023 Uiso 1 1 calc R U
C8 C 0.2972(2) 1.1193(2) 0.68418(19) 0.0230(5) Uani 1 1 d . .
N1 N 0.54987(17) 0.92109(16) 0.71048(14) 0.0160(4) Uani 1 1 d . .
N3 N 0.59297(17) 0.71458(16) 0.87857(15) 0.0168(4) Uani 1 1 d . .
N9 N 0.89093(18) 0.78670(17) 0.61135(15) 0.0198(4) Uani 1 1 d . .
N10 N 0.94414(18) 0.87641(17) 0.62313(15) 0.0201(4) Uani 1 1 d . .
N12 N 0.4953(2) 0.62277(19) 0.33394(16) 0.0257(4) Uani 1 1 d . .
H12A H 0.5335 0.5491 0.3005 0.031 Uiso 1 1 calc R U
H12B H 0.4281 0.6817 0.3097 0.031 Uiso 1 1 calc R U
N8 N 0.85120(17) 0.94151(17) 0.82639(15) 0.0188(4) Uani 1 1 d . .
N11 N 0.1736(2) 1.2132(2) 0.6740(2) 0.0450(6) Uani 1 1 d . .
H11A H 0.1251 1.2042 0.6271 0.054 Uiso 1 1 calc R U
H11B H 0.1432 1.2821 0.7143 0.054 Uiso 1 1 calc R U
C20 C 0.8869(2) 0.9747(2) 0.9173(2) 0.0255(5) Uani 1 1 d . .
H20 H 0.9295 1.0319 0.9205 0.031 Uiso 1 1 calc R U
C23 C 0.2601(3) 0.7400(2) 0.8086(2) 0.0364(6) Uani 1 1 d . .
H23A H 0.2111 0.7245 0.8775 0.055 Uiso 1 1 calc R U
H23B H 0.2012 0.7546 0.7536 0.055 Uiso 1 1 calc R U
H23C H 0.2814 0.8127 0.8185 0.055 Uiso 1 1 calc R U
O1 O 0.38734(17) 0.63408(16) 0.77382(15) 0.0317(4) Uani 1 1 d . .
H1C H 0.4546 0.6497 0.7851 0.048 Uiso 1 1 calc R U
B1 B 0.7416(3) 0.4777(2) 0.8647(2) 0.0202(5) Uani 1 1 d . .
B2 B 0.8684(3) 0.9907(3) 0.7084(2) 0.0232(6) Uani 1 1 d . .
H1A H 0.707(2) 0.463(2) 0.7851(18) 0.013(5) Uiso 1 1 d . .
H1B H 0.750(2) 0.401(2) 0.920(2) 0.024(6) Uiso 1 1 d . .
H2A H 0.761(2) 1.054(2) 0.6873(19) 0.022(6) Uiso 1 1 d . .
H2B H 0.938(2) 1.047(2) 0.7086(19) 0.023(6) Uiso 1 1 d . .

loop_
_atom_site_aniso_label
_atom_site_aniso_U_11
_atom_site_aniso_U_22
_atom_site_aniso_U_33
_atom_site_aniso_U_23
_atom_site_aniso_U_13
_atom_site_aniso_U_12
Fe1 0.01369(15) 0.01755(17) 0.01515(17) 0.00131(12) -0.00368(11) -0.00742(12)
N7 0.0173(8) 0.0184(9) 0.0186(10) 0.0032(8) -0.0046(7) -0.0094(7)
C21 0.0260(12) 0.0426(15) 0.0189(13) 0.0008(11) -0.0070(10) -0.0192(11)
N2 0.0159(8) 0.0178(9) 0.0158(10) 0.0011(7) -0.0022(7) -0.0082(7)
N4 0.0164(8) 0.0184(9) 0.0191(10) 0.0034(8) -0.0036(7) -0.0104(7)
N6 0.0189(9) 0.0160(9) 0.0183(10) 0.0021(7) -0.0028(7) -0.0073(7)
N5 0.0172(9) 0.0192(10) 0.0199(10) 0.0037(8) -0.0017(7) -0.0086(7)
C11 0.0166(10) 0.0202(12) 0.0213(12) -0.0016(9) -0.0024(9) -0.0099(9)
C2 0.0233(11) 0.0187(11) 0.0158(12) -0.0024(9) 0.0017(9) -0.0111(9)
C12 0.0198(10) 0.0266(12) 0.0181(12) -0.0026(9) 0.0009(9) -0.0126(9)
C5 0.0144(9) 0.0206(11) 0.0126(11) 0.0025(9) 0.0003(8) -0.0106(9)
C6 0.0168(10) 0.0193(11) 0.0123(11) 0.0029(8) -0.0004(8) -0.0106(9)
C4 0.0149(10) 0.0225(12) 0.0166(12) 0.0010(9) -0.0018(8) -0.0086(9)
C13 0.0210(11) 0.0287(13) 0.0162(12) 0.0048(9) -0.0030(9) -0.0173(10)
C3 0.0200(10) 0.0251(12) 0.0134(11) 0.0007(9) -0.0011(8) -0.0149(9)
C7 0.0205(11) 0.0238(12) 0.0204(12) -0.0005(9) -0.0074(9) -0.0067(9)
C14 0.0207(11) 0.0178(11) 0.0217(13) 0.0016(9) -0.0053(9) -0.0018(9)
C17 0.0242(11) 0.0207(12) 0.0182(12) 0.0013(9) -0.0021(9) -0.0083(9)
C18 0.0221(11) 0.0278(13) 0.0248(13) 0.0078(10) 0.0019(10) -0.0065(10)
C10 0.0215(10) 0.0192(11) 0.0148(11) 0.0009(9) -0.0036(9) -0.0103(9)
C1 0.0182(10) 0.0188(11) 0.0180(12) 0.0003(9) -0.0008(9) -0.0073(9)
C19 0.0193(11) 0.0280(13) 0.0306(14) 0.0106(11) -0.0008(10) -0.0114(10)
C22 0.0177(10) 0.0239(12) 0.0173(12) 0.0008(9) -0.0032(8) -0.0095(9)
C15 0.0141(10) 0.0227(12) 0.0279(13) -0.0013(10) -0.0045(9) -0.0023(9)
C16 0.0149(10) 0.0225(12) 0.0248(13) 0.0002(9) -0.0006(9) -0.0086(9)
C9 0.0230(11) 0.0178(11) 0.0147(11) 0.0004(9) -0.0009(9) -0.0073(9)
C8 0.0238(11) 0.0220(12) 0.0211(12) 0.0031(10) -0.0066(9) -0.0057(9)
N1 0.0178(8) 0.0182(9) 0.0136(9) 0.0005(7) -0.0027(7) -0.0088(7)
N3 0.0159(8) 0.0181(10) 0.0186(10) 0.0025(8) -0.0029(7) -0.0090(7)
N9 0.0211(9) 0.0229(10) 0.0186(10) 0.0048(8) -0.0037(8) -0.0120(8)
N10 0.0186(9) 0.0215(10) 0.0234(11) 0.0081(8) -0.0056(8) -0.0109(8)
N12 0.0308(10) 0.0281(11) 0.0201(11) -0.0030(8) -0.0068(8) -0.0123(9)
N8 0.0180(9) 0.0204(10) 0.0220(11) 0.0026(8) -0.0051(7) -0.0112(8)
N11 0.0387(12) 0.0305(13) 0.0521(16) -0.0170(11) -0.0299(11) 0.0113(10)
C20 0.0246(11) 0.0324(14) 0.0268(14) -0.0021(10) -0.0067(10) -0.0182(10)
C23 0.0304(13) 0.0323(15) 0.0530(18) 0.0029(13) -0.0159(12) -0.0157(11)
O1 0.0274(9) 0.0341(10) 0.0393(11) -0.0078(8) -0.0066(8) -0.0174(8)
B1 0.0205(12) 0.0180(13) 0.0230(14) 0.0003(11) -0.0026(10) -0.0090(10)
B2 0.0268(13) 0.0237(14) 0.0246(15) 0.0064(11) -0.0065(11) -0.0152(11)

loop_
_atom_type_symbol
_atom_type_description
_atom_type_scat_dispersion_real
_atom_type_scat_dispersion_imag
_atom_type_scat_source
C C 0.0033 0.0016 'International Tables Vol C Tables 4.2.6.8 and 6.1.1.4'
H H 0.0000 0.0000 'International Tables Vol C Tables 4.2.6.8 and 6.1.1.4'
B B 0.0013 0.0007 'International Tables Vol C Tables 4.2.6.8 and 6.1.1.4'
N N 0.0061 0.0033 'International Tables Vol C Tables 4.2.6.8 and 6.1.1.4'
O O 0.0106 0.0060 'International Tables Vol C Tables 4.2.6.8 and 6.1.1.4'
Fe Fe 0.3463 0.8444 'International Tables Vol C Tables 4.2.6.8 and 6.1.1.4'

loop_
_geom_angle_atom_site_label_1
_geom_angle_atom_site_label_2
_geom_angle_atom_site_label_3
_geom_angle
N7 Fe1 N2 166.08(6)
N7 Fe1 N1 92.72(7)
N2 Fe1 N1 74.09(7)
N7 Fe1 N9 86.04(7)
N2 Fe1 N9 91.10(7)
N1 Fe1 N9 96.99(6)
N7 Fe1 N5 90.52(7)
N2 Fe1 N5 102.87(7)
N1 Fe1 N5 175.80(7)
N9 Fe1 N5 85.89(6)
N7 Fe1 N3 88.29(7)
N2 Fe1 N3 95.66(6)
N1 Fe1 N3 88.64(6)
N9 Fe1 N3 172.18(6)
N5 Fe1 N3 88.79(6)
C22 N7 N8 106.33(17)
C22 N7 Fe1 127.27(14)
N8 N7 Fe1 125.91(13)
C20 C21 C22 104.0(2)
C20 C21 H21 128.0
C22 C21 H21 128.0
C1 N2 C5 116.70(18)
C1 N2 Fe1 125.23(14)
C5 N2 Fe1 117.75(14)
C13 N4 N3 109.58(17)
C13 N4 B1 128.88(18)
N3 N4 B1 121.38(17)
C14 N6 N5 109.70(17)
C14 N6 B1 128.45(18)
N5 N6 B1 121.80(16)
C16 N5 N6 105.75(16)
C16 N5 Fe1 123.48(14)
N6 N5 Fe1 122.60(12)
N3 C11 C12 111.4(2)
N3 C11 H11 124.3
C12 C11 H11 124.3
C1 C2 C3 118.9(2)
C1 C2 H2 120.6
C3 C2 H2 120.6
C13 C12 C11 104.36(19)
C13 C12 H12 127.8
C11 C12 H12 127.8
N2 C5 C4 122.7(2)
N2 C5 C6 114.70(18)
C4 C5 C6 122.58(18)
N1 C6 C7 122.3(2)
N1 C6 C5 115.03(17)
C7 C6 C5 122.68(19)
C5 C4 C3 120.23(19)
C5 C4 H4 119.9
C3 C4 H4 119.9
N4 C13 C12 109.11(19)
N4 C13 H13 125.4
C12 C13 H13 125.4
N12 C3 C2 121.5(2)
N12 C3 C4 121.7(2)
C2 C3 C4 116.8(2)
C6 C7 C8 120.2(2)
C6 C7 H7 119.9
C8 C7 H7 119.9
N6 C14 C15 108.92(19)
N6 C14 H14 125.5
C15 C14 H14 125.5
N9 C17 C18 111.0(2)
N9 C17 H17 124.5
C18 C17 H17 124.5
C19 C18 C17 104.3(2)
C19 C18 H18 127.9
C17 C18 H18 127.9
N1 C10 C9 124.4(2)
N1 C10 H10 117.8
C9 C10 H10 117.8
N2 C1 C2 124.6(2)
N2 C1 H1 117.7
C2 C1 H1 117.7
N10 C19 C18 109.3(2)
N10 C19 H19 125.3
C18 C19 H19 125.3
N7 C22 C21 111.2(2)
N7 C22 H22 124.4
C21 C22 H22 124.4
C14 C15 C16 104.45(19)
C14 C15 H15 127.8
C16 C15 H15 127.8
N5 C16 C15 111.2(2)
N5 C16 H16 124.4
C15 C16 H16 124.4
C10 C9 C8 118.8(2)
C10 C9 H9 120.6
C8 C9 H9 120.6
N11 C8 C7 121.6(2)
N11 C8 C9 121.3(2)
C7 C8 C9 117.13(19)
C10 N1 C6 117.14(17)
C10 N1 Fe1 124.86(14)
C6 N1 Fe1 117.78(14)
C11 N3 N4 105.57(17)
C11 N3 Fe1 127.67(14)
N4 N3 Fe1 123.12(12)
C17 N9 N10 106.11(17)
C17 N9 Fe1 127.11(15)
N10 N9 Fe1 124.27(14)
C19 N10 N9 109.19(19)
C19 N10 B2 128.10(19)
N9 N10 B2 122.62(17)
C3 N12 H12A 120.0
C3 N12 H12B 120.0
H12A N12 H12B 120.0
C20 N8 N7 109.02(17)
C20 N8 B2 128.06(19)
N7 N8 B2 122.90(18)
C8 N11 H11A 120.0
C8 N11 H11B 120.0
H11A N11 H11B 120.0
N8 C20 C21 109.4(2)
N8 C20 H20 125.3
C21 C20 H20 125.3
O1 C23 H23A 109.5
O1 C23 H23B 109.5
H23A C23 H23B 109.5
O1 C23 H23C 109.5
H23A C23 H23C 109.5
H23B C23 H23C 109.5
C23 O1 H1C 109.5
N6 B1 N4 107.79(18)
N6 B1 H1A 109.3(10)
N4 B1 H1A 109.4(10)
N6 B1 H1B 110.1(12)
N4 B1 H1B 107.6(13)
H1A B1 H1B 112.5(17)
N10 B2 N8 108.94(18)
N10 B2 H2A 110.3(12)
N8 B2 H2A 111.5(11)
N10 B2 H2B 109.8(12)
N8 B2 H2B 106.5(12)
H2A B2 H2B 109.8(16)

loop_
_geom_bond_atom_site_label_1
_geom_bond_atom_site_label_2
_geom_bond_distance
Fe1 N7 2.1665(18)
Fe1 N2 2.1835(18)
Fe1 N1 2.1857(17)
Fe1 N9 2.1999(17)
Fe1 N5 2.2024(17)
Fe1 N3 2.2196(17)
N7 C22 1.332(3)
N7 N8 1.365(2)
C21 C20 1.377(3)
C21 C22 1.386(3)
C21 H21 0.9300
N2 C1 1.344(3)
N2 C5 1.355(3)
N4 C13 1.340(3)
N4 N3 1.373(2)
N4 B1 1.556(3)
N6 C14 1.343(3)
N6 N5 1.367(2)
N6 B1 1.551(3)
N5 C16 1.340(3)
C11 N3 1.342(3)
C11 C12 1.384(3)
C11 H11 0.9300
C2 C1 1.374(3)
C2 C3 1.405(3)
C2 H2 0.9300
C12 C13 1.379(3)
C12 H12 0.9300
C5 C4 1.377(3)
C5 C6 1.488(3)
C6 N1 1.351(3)
C6 C7 1.380(3)
C4 C3 1.405(3)
C4 H4 0.9300
C13 H13 0.9300
C3 N12 1.349(3)
C7 C8 1.399(3)
C7 H7 0.9300
C14 C15 1.376(3)
C14 H14 0.9300
C17 N9 1.334(3)
C17 C18 1.390(3)
C17 H17 0.9300
C18 C19 1.369(4)
C18 H18 0.9300
C10 N1 1.343(3)
C10 C9 1.368(3)
C10 H10 0.9300
C1 H1 0.9300
C19 N10 1.343(3)
C19 H19 0.9300
C22 H22 0.9300
C15 C16 1.387(3)
C15 H15 0.9300
C16 H16 0.9300
C9 C8 1.402(3)
C9 H9 0.9300
C8 N11 1.349(3)
N9 N10 1.367(3)
N10 B2 1.551(3)
N12 H12A 0.8600
N12 H12B 0.8600
N8 C20 1.340(3)
N8 B2 1.554(3)
N11 H11A 0.8600
N11 H11B 0.8600
C20 H20 0.9300
C23 O1 1.413(3)
C23 H23A 0.9600
C23 H23B 0.9600
C23 H23C 0.9600
O1 H1C 0.8200
B1 H1A 1.14(2)
B1 H1B 1.09(2)
B2 H2A 1.14(2)
B2 H2B 1.14(2)

loop_
_geom_torsion_atom_site_label_1
_geom_torsion_atom_site_label_2
_geom_torsion_atom_site_label_3
_geom_torsion_atom_site_label_4
_geom_torsion
C14 N6 N5 C16 0.5(2)
B1 N6 N5 C16 178.25(19)
C14 N6 N5 Fe1 -148.86(15)
B1 N6 N5 Fe1 28.8(3)
N3 C11 C12 C13 0.5(2)
C1 N2 C5 C4 -2.3(3)
Fe1 N2 C5 C4 171.43(15)
C1 N2 C5 C6 177.63(17)
Fe1 N2 C5 C6 -8.6(2)
N2 C5 C6 N1 9.0(2)
C4 C5 C6 N1 -171.09(18)
N2 C5 C6 C7 -169.26(19)
C4 C5 C6 C7 10.7(3)
N2 C5 C4 C3 1.0(3)
C6 C5 C4 C3 -178.99(18)
N3 N4 C13 C12 0.2(2)
B1 N4 C13 C12 -175.0(2)
C11 C12 C13 N4 -0.4(2)
C1 C2 C3 N12 177.19(19)
C1 C2 C3 C4 -2.3(3)
C5 C4 C3 N12 -178.07(19)
C5 C4 C3 C2 1.4(3)
N1 C6 C7 C8 0.4(3)
C5 C6 C7 C8 178.49(19)
N5 N6 C14 C15 -0.5(3)
B1 N6 C14 C15 -178.0(2)
N9 C17 C18 C19 1.7(3)
C5 N2 C1 C2 1.4(3)
Fe1 N2 C1 C2 -171.86(15)
C3 C2 C1 N2 0.9(3)
C17 C18 C19 N10 -1.0(3)
N8 N7 C22 C21 0.9(2)
Fe1 N7 C22 C21 173.25(15)
C20 C21 C22 N7 -0.7(3)
N6 C14 C15 C16 0.3(3)
N6 N5 C16 C15 -0.4(3)
Fe1 N5 C16 C15 148.70(16)
C14 C15 C16 N5 0.1(3)
N1 C10 C9 C8 1.3(3)
C6 C7 C8 N11 -178.1(2)
C6 C7 C8 C9 1.9(3)
C10 C9 C8 N11 177.3(2)
C10 C9 C8 C7 -2.7(3)
C9 C10 N1 C6 1.0(3)
C9 C10 N1 Fe1 -173.54(16)
C7 C6 N1 C10 -1.8(3)
C5 C6 N1 C10 179.95(17)
C7 C6 N1 Fe1 173.07(16)
C5 C6 N1 Fe1 -5.2(2)
C12 C11 N3 N4 -0.4(2)
C12 C11 N3 Fe1 -159.09(14)
C13 N4 N3 C11 0.1(2)
B1 N4 N3 C11 175.72(18)
C13 N4 N3 Fe1 160.03(14)
B1 N4 N3 Fe1 -24.3(2)
C18 C17 N9 N10 -1.7(2)
C18 C17 N9 Fe1 -164.15(15)
C18 C19 N10 N9 0.0(2)
C18 C19 N10 B2 -176.7(2)
C17 N9 N10 C19 1.0(2)
Fe1 N9 N10 C19 164.13(14)
C17 N9 N10 B2 177.94(19)
Fe1 N9 N10 B2 -19.0(3)
C22 N7 N8 C20 -0.7(2)
Fe1 N7 N8 C20 -173.17(14)
C22 N7 N8 B2 -179.08(19)
Fe1 N7 N8 B2 8.4(3)
N7 N8 C20 C21 0.2(2)
B2 N8 C20 C21 178.5(2)
C22 C21 C20 N8 0.3(3)
C14 N6 B1 N4 110.5(2)
N5 N6 B1 N4 -66.8(2)
C13 N4 B1 N6 -121.7(2)
N3 N4 B1 N6 63.6(2)
C19 N10 B2 N8 -125.2(2)
N9 N10 B2 N8 58.5(2)
C20 N8 B2 N10 129.3(2)
N7 N8 B2 N10 -52.7(2)
